data_4070745
loop_
_publ_author_name
'Caires, Christopher C.'
'Guccione, Samira'

_publ_section_title
;
 Synthesis, Structure, and Reactivity of Borate Ester Coordinated
 Organobismuth Compounds
;
_journal_issue 4
_journal_name_full Organometallics
_journal_page_first 747
_journal_paper_doi 10.1021/om7009792
_journal_volume 27
_journal_year 2008
_chemical_formula_moiety 'C36 H45 B3 Bi F3 O6'
_chemical_formula_sum 'C36 H45 B3 Bi F3 O6'
_chemical_formula_weight 872.13
_chemical_name_common 07131
_chemical_name_systematic
; 
 ? 
;
_space_group_IT_number 14
_symmetry_cell_setting monoclinic
_symmetry_space_group_name_Hall '-P 2yn'
_symmetry_space_group_name_H-M 'P 1 21/n 1'
_atom_sites_solution_hydrogens geom
_atom_sites_solution_primary direct
_atom_sites_solution_secondary difmap
_audit_creation_method SHELXL-97
_cell_angle_alpha 90.00
_cell_angle_beta 94.0630(10)
_cell_angle_gamma 90.00
_cell_formula_units_Z 4
_cell_length_a 11.6453(9)
_cell_length_b 13.4108(10)
_cell_length_c 24.5109(18)
_cell_measurement_reflns_used 3514
_cell_measurement_temperature 173(2)
_cell_measurement_theta_max 27.21
_cell_measurement_theta_min 2.42
_cell_volume 3818.3(5)
_computing_cell_refinement 'SAINT, Bruker'
_computing_data_collection 'SMART, Bruker'
_computing_data_reduction 'SAINT, Bruker'
_computing_molecular_graphics 'SHELXTL, Bruker'
_computing_publication_material 'Bruker SHELXTL'
_computing_structure_refinement 'SHELXL-97 (Sheldrick, 1997)'
_computing_structure_solution 'SHELXS-97 (Sheldrick, 1990)'
_diffrn_ambient_temperature 173(2)
_diffrn_measured_fraction_theta_full 0.993
_diffrn_measured_fraction_theta_max 0.993
_diffrn_measurement_device_type 'Bruker SMART Platform CCD'
_diffrn_measurement_method 'area detector, omega scans per phi'
_diffrn_radiation_monochromator graphite
_diffrn_radiation_source 'normal-focus sealed tube'
_diffrn_radiation_type MoK\a
_diffrn_radiation_wavelength 0.71073
_diffrn_reflns_av_R_equivalents 0.0348
_diffrn_reflns_av_sigmaI/netI 0.0263
_diffrn_reflns_limit_h_max 15
_diffrn_reflns_limit_h_min -15
_diffrn_reflns_limit_k_max 17
_diffrn_reflns_limit_k_min -17
_diffrn_reflns_limit_l_max 31
_diffrn_reflns_limit_l_min -31
_diffrn_reflns_number 43874
_diffrn_reflns_theta_full 27.50
_diffrn_reflns_theta_max 27.50
_diffrn_reflns_theta_min 1.67
_exptl_absorpt_coefficient_mu 4.673
_exptl_absorpt_correction_T_max 0.3879
_exptl_absorpt_correction_T_min 0.2916
_exptl_absorpt_correction_type multi-scan
_exptl_absorpt_process_details 'SADABS, R. Blessing, 1995'
_exptl_crystal_colour colorless
_exptl_crystal_density_diffrn 1.517
_exptl_crystal_density_method 'not measured'
_exptl_crystal_description block
_exptl_crystal_F_000 1736
_exptl_crystal_size_max 0.35
_exptl_crystal_size_mid 0.35
_exptl_crystal_size_min 0.25
_refine_diff_density_max 1.017
_refine_diff_density_min -0.527
_refine_diff_density_rms 0.083
_refine_ls_extinction_method none
_refine_ls_goodness_of_fit_ref 1.009
_refine_ls_hydrogen_treatment constr
_refine_ls_matrix_type full
_refine_ls_number_parameters 475
_refine_ls_number_reflns 8708
_refine_ls_number_restraints 32
_refine_ls_restrained_S_all 1.009
_refine_ls_R_factor_all 0.0360
_refine_ls_R_factor_gt 0.0245
_refine_ls_shift/su_max 0.003
_refine_ls_shift/su_mean 0.000
_refine_ls_structure_factor_coef Fsqd
_refine_ls_weighting_details 'calc w=1/[\s^2^(Fo^2^)+(0.0315P)^2^+4.4661P] where P=(Fo^2^+2Fc^2^)/3'
_refine_ls_weighting_scheme calc
_refine_ls_wR_factor_gt 0.0589
_refine_ls_wR_factor_ref 0.0645
_reflns_number_gt 7227
_reflns_number_total 8708
_reflns_threshold_expression >2sigma(I)
_cod_data_source_file om7009792-file001.cif
_cod_data_source_block 07131
_cod_depositor_comments
;
The following automatic conversions were performed:

'_symmetry_cell_setting' value 'Monoclinic' changed to 'monoclinic'
according to /home/saulius/struct/CIF-dictionaries/cif_core.dic
dictionary named 'cif_core.dic' version 2.4.1 from 2010-06-29.

Automatic conversion script
Id: cif_fix_values 1715 2011-07-08 13:25:40Z adriana 
;
_cod_original_sg_symbol_H-M P2(1)/n
_cod_database_code 4070745

loop_
_symmetry_equiv_pos_as_xyz
'x, y, z'
'-x+1/2, y+1/2, -z+1/2'
'-x, -y, -z'
'x-1/2, -y-1/2, z-1/2'

loop_
_atom_site_label
_atom_site_type_symbol
_atom_site_fract_x
_atom_site_fract_y
_atom_site_fract_z
_atom_site_U_iso_or_equiv
_atom_site_adp_type
_atom_site_occupancy
_atom_site_symmetry_multiplicity
_atom_site_calc_flag
_atom_site_refinement_flags
_atom_site_disorder_assembly
_atom_site_disorder_group
Bi1 Bi 0.804376(9) 0.316609(8) 0.133345(4) 0.02724(4) Uani 1 1 d . . .
F1 F 1.15378(18) 0.40123(16) 0.29662(9) 0.0525(6) Uani 1 1 d . A .
F2 F 0.33705(17) 0.41634(17) 0.12918(8) 0.0472(5) Uani 1 1 d . A .
F3 F 0.8293(2) -0.10137(15) 0.11628(10) 0.0563(6) Uani 1 1 d . . .
O1 O 0.9385(2) 0.49641(18) 0.16048(11) 0.0458(6) Uani 1 1 d . A .
O2 O 1.0840(2) 0.54236(19) 0.22126(11) 0.0508(7) Uani 1 1 d . A .
O3 O 0.6248(2) 0.3374(2) 0.04667(10) 0.0484(7) Uani 1 1 d . A .
O4 O 0.4347(2) 0.3080(2) 0.04493(10) 0.0507(7) Uani 1 1 d . A .
B1 B 1.0086(3) 0.4695(3) 0.20455(15) 0.0308(7) Uani 1 1 d . . .
B2 B 0.5285(3) 0.3414(3) 0.07468(14) 0.0296(7) Uani 1 1 d . . .
B3 B 0.9361(3) 0.0907(3) 0.10882(14) 0.0335(8) Uani 0.838(3) 1 d PD A 1
O5 O 0.9688(3) 0.1796(2) 0.08905(17) 0.0527(9) Uani 0.838(3) 1 d PD A 1
C31 C 1.0887(4) 0.1693(3) 0.07369(19) 0.0483(12) Uani 0.838(3) 1 d PD A 1
C32 C 1.0822(5) 0.1451(5) 0.01314(19) 0.0659(16) Uani 0.838(3) 1 d PD A 1
H32A H 1.0368 0.1963 -0.0071 0.099 Uiso 0.838(3) 1 calc PR A 1
H32B H 1.0455 0.0799 0.0070 0.099 Uiso 0.838(3) 1 calc PR A 1
H32C H 1.1601 0.1433 0.0004 0.099 Uiso 0.838(3) 1 calc PR A 1
C33 C 1.1505(5) 0.2666(5) 0.0873(4) 0.093(3) Uani 0.838(3) 1 d PD A 1
H33A H 1.1162 0.3199 0.0641 0.140 Uiso 0.838(3) 1 calc PR A 1
H33B H 1.2322 0.2597 0.0806 0.140 Uiso 0.838(3) 1 calc PR A 1
H33C H 1.1432 0.2831 0.1258 0.140 Uiso 0.838(3) 1 calc PR A 1
O6 O 1.0246(3) 0.0253(2) 0.11745(15) 0.0527(9) Uani 0.838(3) 1 d PD A 1
C34 C 1.1312(4) 0.0808(4) 0.11015(17) 0.0519(12) Uani 0.838(3) 1 d PD A 1
C35 C 1.2146(5) 0.0103(5) 0.0836(3) 0.078(2) Uani 0.838(3) 1 d PD A 1
H35A H 1.1803 -0.0117 0.0479 0.116 Uiso 0.838(3) 1 calc PR A 1
H35B H 1.2298 -0.0479 0.1072 0.116 Uiso 0.838(3) 1 calc PR A 1
H35C H 1.2870 0.0453 0.0786 0.116 Uiso 0.838(3) 1 calc PR A 1
C36 C 1.1780(5) 0.1107(6) 0.1676(2) 0.087(2) Uani 0.838(3) 1 d PD A 1
H36A H 1.1287 0.1624 0.1818 0.130 Uiso 0.838(3) 1 calc PR A 1
H36B H 1.2564 0.1365 0.1662 0.130 Uiso 0.838(3) 1 calc PR A 1
H36C H 1.1788 0.0523 0.1917 0.130 Uiso 0.838(3) 1 calc PR A 1
B3' B 0.9361(3) 0.0907(3) 0.10882(14) 0.0335(8) Uani 0.162(3) 1 d PD A 2
O5' O 1.0012(8) 0.1669(8) 0.1285(6) 0.0527(9) Uani 0.162(3) 1 d PD A 2
C31' C 1.1138(8) 0.1644(9) 0.1046(6) 0.0483(12) Uani 0.162(3) 1 d PD A 2
C32' C 1.118(2) 0.2556(12) 0.0680(9) 0.0659(16) Uani 0.162(3) 1 d PD A 2
H32D H 1.0575 0.3025 0.0767 0.099 Uiso 0.162(3) 1 calc PR A 2
H32E H 1.1063 0.2352 0.0297 0.099 Uiso 0.162(3) 1 calc PR A 2
H32F H 1.1934 0.2879 0.0741 0.099 Uiso 0.162(3) 1 calc PR A 2
C33' C 1.2068(13) 0.1679(18) 0.1513(9) 0.093(3) Uani 0.162(3) 1 d PD A 2
H33D H 1.1735 0.1499 0.1855 0.140 Uiso 0.162(3) 1 calc PR A 2
H33E H 1.2387 0.2355 0.1543 0.140 Uiso 0.162(3) 1 calc PR A 2
H33F H 1.2682 0.1208 0.1440 0.140 Uiso 0.162(3) 1 calc PR A 2
O6' O 0.9906(8) 0.0302(8) 0.0744(5) 0.0527(9) Uani 0.162(3) 1 d PD A 2
C34' C 1.1095(8) 0.0655(9) 0.0724(5) 0.0519(12) Uani 0.162(3) 1 d PD A 2
C35' C 1.1340(17) 0.0753(16) 0.0120(6) 0.078(2) Uani 0.162(3) 1 d PD A 2
H35D H 1.0616 0.0858 -0.0101 0.116 Uiso 0.162(3) 1 calc PR A 2
H35E H 1.1708 0.0141 0.0000 0.116 Uiso 0.162(3) 1 calc PR A 2
H35F H 1.1854 0.1321 0.0075 0.116 Uiso 0.162(3) 1 calc PR A 2
C36' C 1.1846(15) -0.0169(14) 0.0997(9) 0.087(2) Uani 0.162(3) 1 d PD A 2
H36D H 1.2528 0.0129 0.1189 0.130 Uiso 0.162(3) 1 calc PR A 2
H36E H 1.2086 -0.0632 0.0717 0.130 Uiso 0.162(3) 1 calc PR A 2
H36F H 1.1403 -0.0532 0.1258 0.130 Uiso 0.162(3) 1 calc PR A 2
C1 C 0.9059(3) 0.2989(2) 0.21672(13) 0.0291(6) Uani 1 1 d . A .
C2 C 0.9954(3) 0.3670(2) 0.23338(13) 0.0287(6) Uani 1 1 d . A .
C3 C 1.0648(3) 0.3406(3) 0.27935(14) 0.0362(7) Uani 1 1 d . . .
C4 C 1.0503(3) 0.2564(3) 0.31048(14) 0.0390(8) Uani 1 1 d . A .
H4A H 1.1003 0.2424 0.3418 0.047 Uiso 1 1 calc R . .
C5 C 0.9608(3) 0.1934(2) 0.29463(14) 0.0400(8) Uani 1 1 d . . .
H5A H 0.9472 0.1358 0.3158 0.048 Uiso 1 1 calc R A .
C6 C 0.8904(3) 0.2136(2) 0.24776(14) 0.0353(7) Uani 1 1 d . A .
H6A H 0.8304 0.1683 0.2367 0.042 Uiso 1 1 calc R . .
C7 C 0.9557(4) 0.6022(3) 0.15083(19) 0.0548(11) Uani 1 1 d . . .
C8 C 0.9401(6) 0.6260(4) 0.0931(2) 0.097(2) Uani 1 1 d . A .
H8A H 0.9904 0.5837 0.0727 0.146 Uiso 1 1 calc R . .
H8B H 0.9595 0.6962 0.0876 0.146 Uiso 1 1 calc R . .
H8C H 0.8597 0.6143 0.0801 0.146 Uiso 1 1 calc R . .
C9 C 0.8555(5) 0.6552(4) 0.1805(3) 0.0882(18) Uani 1 1 d . A .
H9A H 0.7809 0.6353 0.1628 0.132 Uiso 1 1 calc R . .
H9B H 0.8640 0.7278 0.1778 0.132 Uiso 1 1 calc R . .
H9C H 0.8596 0.6355 0.2190 0.132 Uiso 1 1 calc R . .
C10 C 1.0709(3) 0.6236(3) 0.18214(16) 0.0411(8) Uani 1 1 d . A .
C11 C 1.1725(4) 0.6117(5) 0.1469(2) 0.0863(17) Uani 1 1 d . . .
H11A H 1.1595 0.5541 0.1226 0.129 Uiso 1 1 calc R A .
H11B H 1.2431 0.6015 0.1704 0.129 Uiso 1 1 calc R . .
H11C H 1.1803 0.6720 0.1248 0.129 Uiso 1 1 calc R . .
C12 C 1.0832(6) 0.7211(4) 0.2126(2) 0.0917(18) Uani 1 1 d . . .
H12A H 1.0258 0.7245 0.2399 0.138 Uiso 1 1 calc R A .
H12B H 1.0711 0.7765 0.1868 0.138 Uiso 1 1 calc R . .
H12C H 1.1606 0.7257 0.2310 0.138 Uiso 1 1 calc R . .
C13 C 0.6407(3) 0.3776(2) 0.16806(12) 0.0300(7) Uani 1 1 d . A .
C14 C 0.5355(3) 0.3797(2) 0.13520(12) 0.0284(6) Uani 1 1 d . A .
C15 C 0.4396(3) 0.4135(2) 0.15972(13) 0.0324(7) Uani 1 1 d . . .
C16 C 0.4396(3) 0.4450(2) 0.21316(14) 0.0385(8) Uani 1 1 d . A .
H16A H 0.3711 0.4674 0.2280 0.046 Uiso 1 1 calc R . .
C17 C 0.5429(3) 0.4427(2) 0.24429(13) 0.0388(8) Uani 1 1 d . . .
H17A H 0.5459 0.4640 0.2813 0.047 Uiso 1 1 calc R A .
C18 C 0.6426(3) 0.4097(2) 0.22222(13) 0.0355(7) Uani 1 1 d . A .
H18A H 0.7130 0.4090 0.2443 0.043 Uiso 1 1 calc R . .
C19 C 0.5943(3) 0.3065(3) -0.00931(13) 0.0377(8) Uani 1 1 d . . .
C20 C 0.5961(4) 0.3993(3) -0.04457(15) 0.0522(10) Uani 1 1 d . A .
H20A H 0.6716 0.4315 -0.0392 0.078 Uiso 1 1 calc R . .
H20B H 0.5363 0.4456 -0.0342 0.078 Uiso 1 1 calc R . .
H20C H 0.5816 0.3807 -0.0831 0.078 Uiso 1 1 calc R . .
C21 C 0.6847(4) 0.2340(4) -0.02564(17) 0.0607(12) Uani 1 1 d . A .
H21A H 0.7586 0.2686 -0.0268 0.091 Uiso 1 1 calc R . .
H21B H 0.6619 0.2065 -0.0618 0.091 Uiso 1 1 calc R . .
H21C H 0.6924 0.1797 0.0011 0.091 Uiso 1 1 calc R . .
C22 C 0.4714(3) 0.2625(3) -0.00520(14) 0.0439(9) Uani 1 1 d . A .
C23 C 0.4706(5) 0.1502(4) 0.0038(2) 0.0785(16) Uani 1 1 d . . .
H23A H 0.3958 0.1300 0.0161 0.118 Uiso 1 1 calc R A .
H23B H 0.5316 0.1322 0.0317 0.118 Uiso 1 1 calc R . .
H23C H 0.4840 0.1161 -0.0305 0.118 Uiso 1 1 calc R . .
C24 C 0.3843(4) 0.2898(4) -0.05151(18) 0.0676(13) Uani 1 1 d . . .
H24A H 0.3093 0.2612 -0.0445 0.101 Uiso 1 1 calc R A .
H24B H 0.4095 0.2633 -0.0860 0.101 Uiso 1 1 calc R . .
H24C H 0.3777 0.3625 -0.0540 0.101 Uiso 1 1 calc R . .
C25 C 0.7380(3) 0.1546(2) 0.13712(12) 0.0288(6) Uani 1 1 d . A .
C26 C 0.8092(3) 0.0746(2) 0.12343(12) 0.0305(7) Uani 1 1 d . . .
C27 C 0.7624(3) -0.0212(2) 0.12771(14) 0.0366(7) Uani 1 1 d . A .
C28 C 0.6546(3) -0.0413(3) 0.14421(14) 0.0395(8) Uani 1 1 d . . .
H28A H 0.6278 -0.1079 0.1469 0.047 Uiso 1 1 calc R A .
C29 C 0.5868(3) 0.0382(3) 0.15676(14) 0.0394(8) Uani 1 1 d . A .
H29A H 0.5114 0.0269 0.1679 0.047 Uiso 1 1 calc R . .
C30 C 0.6279(3) 0.1352(3) 0.15317(14) 0.0349(7) Uani 1 1 d . . .
H30A H 0.5799 0.1893 0.1619 0.042 Uiso 1 1 calc R A .

loop_
_atom_site_aniso_label
_atom_site_aniso_U_11
_atom_site_aniso_U_22
_atom_site_aniso_U_33
_atom_site_aniso_U_23
_atom_site_aniso_U_13
_atom_site_aniso_U_12
Bi1 0.02834(7) 0.02593(6) 0.02706(6) 0.00279(5) -0.00075(4) -0.00515(5)
F1 0.0411(12) 0.0518(13) 0.0607(14) -0.0015(11) -0.0234(10) -0.0043(10)
F2 0.0345(10) 0.0633(14) 0.0434(12) -0.0132(10) 0.0000(9) 0.0094(10)
F3 0.0726(16) 0.0281(11) 0.0711(15) -0.0055(10) 0.0262(13) -0.0003(10)
O1 0.0435(14) 0.0292(12) 0.0618(17) 0.0130(11) -0.0165(12) -0.0083(10)
O2 0.0467(15) 0.0400(14) 0.0633(17) 0.0116(13) -0.0137(13) -0.0158(12)
O3 0.0338(13) 0.085(2) 0.0258(12) -0.0102(12) 0.0005(10) -0.0060(13)
O4 0.0352(13) 0.084(2) 0.0339(13) -0.0231(13) 0.0068(11) -0.0088(13)
B1 0.0245(16) 0.0284(18) 0.0387(19) -0.0028(15) -0.0028(14) 0.0007(14)
B2 0.0302(18) 0.0316(18) 0.0267(17) 0.0013(14) 0.0005(14) 0.0020(14)
B3 0.037(2) 0.0355(19) 0.0282(18) 0.0012(15) 0.0034(15) 0.0002(16)
O5 0.0302(15) 0.0420(17) 0.088(3) 0.0188(17) 0.0198(17) 0.0033(13)
C31 0.032(2) 0.051(3) 0.063(3) 0.004(2) 0.011(2) -0.0016(19)
C32 0.052(3) 0.096(4) 0.051(3) 0.032(3) 0.010(2) -0.008(3)
C33 0.050(4) 0.066(4) 0.168(8) -0.028(4) 0.038(4) -0.025(3)
O6 0.0437(17) 0.0484(18) 0.068(2) 0.0226(17) 0.0181(16) 0.0133(14)
C34 0.032(2) 0.077(3) 0.048(3) 0.011(3) 0.009(2) 0.009(2)
C35 0.061(3) 0.080(4) 0.097(5) 0.030(3) 0.043(3) 0.032(3)
C36 0.041(3) 0.173(8) 0.047(3) -0.004(4) -0.003(2) 0.003(4)
B3' 0.037(2) 0.0355(19) 0.0282(18) 0.0012(15) 0.0034(15) 0.0002(16)
O5' 0.0302(15) 0.0420(17) 0.088(3) 0.0188(17) 0.0198(17) 0.0033(13)
C31' 0.032(2) 0.051(3) 0.063(3) 0.004(2) 0.011(2) -0.0016(19)
C32' 0.052(3) 0.096(4) 0.051(3) 0.032(3) 0.010(2) -0.008(3)
C33' 0.050(4) 0.066(4) 0.168(8) -0.028(4) 0.038(4) -0.025(3)
O6' 0.0437(17) 0.0484(18) 0.068(2) 0.0226(17) 0.0181(16) 0.0133(14)
C34' 0.032(2) 0.077(3) 0.048(3) 0.011(3) 0.009(2) 0.009(2)
C35' 0.061(3) 0.080(4) 0.097(5) 0.030(3) 0.043(3) 0.032(3)
C36' 0.041(3) 0.173(8) 0.047(3) -0.004(4) -0.003(2) 0.003(4)
C1 0.0311(16) 0.0276(16) 0.0283(15) 0.0012(12) -0.0006(12) 0.0026(12)
C2 0.0264(15) 0.0267(15) 0.0324(16) -0.0012(12) -0.0018(12) 0.0028(12)
C3 0.0315(17) 0.0351(18) 0.0408(19) -0.0082(14) -0.0061(14) 0.0051(13)
C4 0.044(2) 0.0413(19) 0.0299(17) -0.0010(14) -0.0080(14) 0.0141(16)
C5 0.059(2) 0.0305(17) 0.0299(17) 0.0060(14) 0.0011(15) 0.0089(16)
C6 0.0447(19) 0.0268(15) 0.0337(17) 0.0020(13) -0.0023(14) -0.0034(14)
C7 0.051(2) 0.039(2) 0.072(3) 0.024(2) -0.009(2) -0.0114(18)
C8 0.135(6) 0.075(4) 0.077(4) 0.033(3) -0.030(4) -0.021(4)
C9 0.065(3) 0.076(4) 0.125(5) 0.020(3) 0.023(3) 0.027(3)
C10 0.042(2) 0.0298(17) 0.053(2) 0.0014(15) 0.0098(16) -0.0088(14)
C11 0.056(3) 0.100(4) 0.107(4) 0.027(4) 0.034(3) 0.001(3)
C12 0.127(5) 0.056(3) 0.090(4) -0.010(3) -0.006(4) -0.011(3)
C13 0.0398(17) 0.0223(14) 0.0275(15) 0.0010(12) -0.0003(13) -0.0041(13)
C14 0.0350(16) 0.0261(15) 0.0240(15) 0.0011(12) 0.0019(12) 0.0005(12)
C15 0.0359(17) 0.0301(16) 0.0310(16) -0.0020(13) -0.0005(13) 0.0011(13)
C16 0.050(2) 0.0299(17) 0.0365(18) -0.0039(14) 0.0100(15) 0.0058(15)
C17 0.060(2) 0.0313(17) 0.0252(16) -0.0065(13) 0.0019(15) 0.0021(16)
C18 0.0468(19) 0.0299(16) 0.0286(16) 0.0000(13) -0.0056(14) -0.0007(14)
C19 0.0375(18) 0.051(2) 0.0245(15) -0.0053(14) 0.0013(13) 0.0030(15)
C20 0.073(3) 0.048(2) 0.036(2) -0.0043(17) 0.0132(19) -0.004(2)
C21 0.059(3) 0.081(3) 0.044(2) 0.004(2) 0.011(2) 0.028(2)
C22 0.046(2) 0.062(2) 0.0238(16) -0.0112(16) 0.0036(15) -0.0073(18)
C23 0.127(5) 0.051(3) 0.058(3) -0.009(2) 0.015(3) -0.034(3)
C24 0.046(2) 0.111(4) 0.044(2) -0.013(2) -0.0105(19) -0.006(2)
C25 0.0315(16) 0.0292(15) 0.0250(15) 0.0012(12) -0.0027(12) -0.0051(12)
C26 0.0415(18) 0.0276(16) 0.0224(15) 0.0038(12) 0.0016(13) -0.0032(13)
C27 0.0477(19) 0.0287(17) 0.0335(17) -0.0003(13) 0.0032(14) -0.0012(14)
C28 0.048(2) 0.0289(17) 0.0413(19) 0.0002(15) 0.0016(15) -0.0155(15)
C29 0.0360(18) 0.042(2) 0.0406(19) 0.0057(16) 0.0035(14) -0.0136(15)
C30 0.0339(17) 0.0318(17) 0.0393(18) 0.0026(14) 0.0039(14) -0.0030(14)

loop_
_atom_type_symbol
_atom_type_description
_atom_type_scat_dispersion_real
_atom_type_scat_dispersion_imag
_atom_type_scat_source
C C 0.0033 0.0016 'International Tables Vol C Tables 4.2.6.8 and 6.1.1.4'
H H 0.0000 0.0000 'International Tables Vol C Tables 4.2.6.8 and 6.1.1.4'
B B 0.0013 0.0007 'International Tables Vol C Tables 4.2.6.8 and 6.1.1.4'
O O 0.0106 0.0060 'International Tables Vol C Tables 4.2.6.8 and 6.1.1.4'
F F 0.0171 0.0103 'International Tables Vol C Tables 4.2.6.8 and 6.1.1.4'
Bi Bi -4.1077 10.2566 'International Tables Vol C Tables 4.2.6.8 and 6.1.1.4'

loop_
_geom_angle_atom_site_label_1
_geom_angle_atom_site_label_2
_geom_angle_atom_site_label_3
_geom_angle
C13 Bi1 C1 95.50(11)
C13 Bi1 C25 91.80(11)
C1 Bi1 C25 91.13(11)
C13 Bi1 O3 70.16(9)
C1 Bi1 O3 164.57(9)
C25 Bi1 O3 83.87(10)
C13 Bi1 O5 161.35(9)
C1 Bi1 O5 87.47(11)
C25 Bi1 O5 69.70(10)
O3 Bi1 O5 104.31(10)
C13 Bi1 O1 93.79(9)
C1 Bi1 O1 69.54(9)
C25 Bi1 O1 160.29(9)
O3 Bi1 O1 115.79(7)
O5 Bi1 O1 104.47(8)
C13 Bi1 O5' 153.5(3)
C1 Bi1 O5' 68.1(3)
C25 Bi1 O5' 68.76(16)
O3 Bi1 O5' 122.8(2)
O5 Bi1 O5' 19.6(3)
O1 Bi1 O5' 99.25(12)
B1 O1 C7 107.9(3)
B1 O1 Bi1 104.12(19)
C7 O1 Bi1 147.7(2)
B1 O2 C10 107.8(3)
B2 O3 C19 109.5(3)
B2 O3 Bi1 102.29(19)
C19 O3 Bi1 141.6(2)
B2 O4 C22 108.6(3)
O1 B1 O2 112.9(3)
O1 B1 C2 121.5(3)
O2 B1 C2 125.5(3)
O4 B2 O3 112.4(3)
O4 B2 C14 127.4(3)
O3 B2 C14 120.2(3)
O5 B3 O6 113.3(3)
O5 B3 C26 120.0(3)
O6 B3 C26 126.6(3)
B3 O5 C31 107.7(3)
B3 O5 Bi1 102.3(2)
C31 O5 Bi1 144.1(2)
O5 C31 C33 107.8(4)
O5 C31 C32 106.7(4)
C33 C31 C32 112.9(5)
O5 C31 C34 101.2(3)
C33 C31 C34 114.0(5)
C32 C31 C34 113.1(4)
C31 C32 H32A 109.5
C31 C32 H32B 109.5
H32A C32 H32B 109.5
C31 C32 H32C 109.5
H32A C32 H32C 109.5
H32B C32 H32C 109.5
C31 C33 H33A 109.5
C31 C33 H33B 109.5
H33A C33 H33B 109.5
C31 C33 H33C 109.5
H33A C33 H33C 109.5
H33B C33 H33C 109.5
B3 O6 C34 107.0(3)
O6 C34 C36 105.7(4)
O6 C34 C35 107.8(4)
C36 C34 C35 111.0(5)
O6 C34 C31 102.7(3)
C36 C34 C31 114.2(5)
C35 C34 C31 114.5(4)
C34 C35 H35A 109.5
C34 C35 H35B 109.5
H35A C35 H35B 109.5
C34 C35 H35C 109.5
H35A C35 H35C 109.5
H35B C35 H35C 109.5
C34 C36 H36A 109.5
C34 C36 H36B 109.5
H36A C36 H36B 109.5
C34 C36 H36C 109.5
H36A C36 H36C 109.5
H36B C36 H36C 109.5
C31' O5' Bi1 136.2(8)
O5' C31' C33' 107.9(7)
O5' C31' C32' 106.4(7)
C33' C31' C32' 111.5(8)
O5' C31' C34' 103.1(5)
C33' C31' C34' 114.1(8)
C32' C31' C34' 113.0(7)
C31' C32' H32D 109.5
C31' C32' H32E 109.5
H32D C32' H32E 109.5
C31' C32' H32F 109.5
H32D C32' H32F 109.5
H32E C32' H32F 109.5
C31' C33' H33D 109.5
C31' C33' H33E 109.5
H33D C33' H33E 109.5
C31' C33' H33F 109.5
H33D C33' H33F 109.5
H33E C33' H33F 109.5
O6' C34' C35' 107.5(7)
O6' C34' C36' 105.3(7)
C35' C34' C36' 110.1(7)
O6' C34' C31' 104.8(5)
C35' C34' C31' 114.8(7)
C36' C34' C31' 113.6(8)
C34' C35' H35D 109.5
C34' C35' H35E 109.5
H35D C35' H35E 109.5
C34' C35' H35F 109.5
H35D C35' H35F 109.5
H35E C35' H35F 109.5
C34' C36' H36D 109.5
C34' C36' H36E 109.5
H36D C36' H36E 109.5
C34' C36' H36F 109.5
H36D C36' H36F 109.5
H36E C36' H36F 109.5
C6 C1 C2 119.4(3)
C6 C1 Bi1 119.5(2)
C2 C1 Bi1 120.5(2)
C3 C2 C1 116.2(3)
C3 C2 B1 121.6(3)
C1 C2 B1 122.0(3)
F1 C3 C4 116.0(3)
F1 C3 C2 119.2(3)
C4 C3 C2 124.9(3)
C5 C4 C3 117.8(3)
C5 C4 H4A 121.1
C3 C4 H4A 121.1
C4 C5 C6 120.3(3)
C4 C5 H5A 119.9
C6 C5 H5A 119.9
C5 C6 C1 121.3(3)
C5 C6 H6A 119.4
C1 C6 H6A 119.4
C8 C7 O1 111.4(4)
C8 C7 C10 119.7(4)
O1 C7 C10 103.2(3)
C8 C7 C9 107.6(5)
O1 C7 C9 104.4(3)
C10 C7 C9 109.6(4)
C7 C8 H8A 109.5
C7 C8 H8B 109.5
H8A C8 H8B 109.5
C7 C8 H8C 109.5
H8A C8 H8C 109.5
H8B C8 H8C 109.5
C7 C9 H9A 109.5
C7 C9 H9B 109.5
H9A C9 H9B 109.5
C7 C9 H9C 109.5
H9A C9 H9C 109.5
H9B C9 H9C 109.5
O2 C10 C12 108.8(4)
O2 C10 C11 104.4(3)
C12 C10 C11 108.8(4)
O2 C10 C7 103.8(3)
C12 C10 C7 117.4(4)
C11 C10 C7 112.7(4)
C10 C11 H11A 109.5
C10 C11 H11B 109.5
H11A C11 H11B 109.5
C10 C11 H11C 109.5
H11A C11 H11C 109.5
H11B C11 H11C 109.5
C10 C12 H12A 109.5
C10 C12 H12B 109.5
H12A C12 H12B 109.5
C10 C12 H12C 109.5
H12A C12 H12C 109.5
H12B C12 H12C 109.5
C18 C13 C14 119.3(3)
C18 C13 Bi1 120.4(2)
C14 C13 Bi1 120.2(2)
C15 C14 C13 116.8(3)
C15 C14 B2 122.0(3)
C13 C14 B2 121.1(3)
F2 C15 C16 117.1(3)
F2 C15 C14 118.3(3)
C16 C15 C14 124.7(3)
C15 C16 C17 117.5(3)
C15 C16 H16A 121.2
C17 C16 H16A 121.2
C16 C17 C18 120.8(3)
C16 C17 H17A 119.6
C18 C17 H17A 119.6
C17 C18 C13 120.8(3)
C17 C18 H18A 119.6
C13 C18 H18A 119.6
O3 C19 C21 107.8(3)
O3 C19 C20 107.0(3)
C21 C19 C20 109.8(3)
O3 C19 C22 102.2(3)
C21 C19 C22 115.8(3)
C20 C19 C22 113.5(3)
C19 C20 H20A 109.5
C19 C20 H20B 109.5
H20A C20 H20B 109.5
C19 C20 H20C 109.5
H20A C20 H20C 109.5
H20B C20 H20C 109.5
C19 C21 H21A 109.5
C19 C21 H21B 109.5
H21A C21 H21B 109.5
C19 C21 H21C 109.5
H21A C21 H21C 109.5
H21B C21 H21C 109.5
O4 C22 C24 108.0(3)
O4 C22 C23 106.6(3)
C24 C22 C23 109.7(4)
O4 C22 C19 102.8(3)
C24 C22 C19 115.5(3)
C23 C22 C19 113.5(4)
C22 C23 H23A 109.5
C22 C23 H23B 109.5
H23A C23 H23B 109.5
C22 C23 H23C 109.5
H23A C23 H23C 109.5
H23B C23 H23C 109.5
C22 C24 H24A 109.5
C22 C24 H24B 109.5
H24A C24 H24B 109.5
C22 C24 H24C 109.5
H24A C24 H24C 109.5
H24B C24 H24C 109.5
C30 C25 C26 119.6(3)
C30 C25 Bi1 120.3(2)
C26 C25 Bi1 120.1(2)
C27 C26 C25 116.1(3)
C27 C26 B3 121.6(3)
C25 C26 B3 122.1(3)
F3 C27 C28 116.9(3)
F3 C27 C26 118.3(3)
C28 C27 C26 124.8(3)
C27 C28 C29 117.7(3)
C27 C28 H28A 121.1
C29 C28 H28A 121.1
C28 C29 C30 120.3(3)
C28 C29 H29A 119.8
C30 C29 H29A 119.8
C29 C30 C25 121.4(3)
C29 C30 H30A 119.3
C25 C30 H30A 119.3

loop_
_geom_bond_atom_site_label_1
_geom_bond_atom_site_label_2
_geom_bond_distance
Bi1 C13 2.293(3)
Bi1 C1 2.300(3)
Bi1 C25 2.310(3)
Bi1 O3 2.887(2)
Bi1 O5 2.918(3)
Bi1 O1 2.924(2)
Bi1 O5' 3.055(12)
F1 C3 1.361(4)
F2 C15 1.364(4)
F3 C27 1.369(4)
O1 B1 1.356(4)
O1 C7 1.455(4)
O2 B1 1.357(4)
O2 C10 1.452(4)
O3 B2 1.357(4)
O3 C19 1.453(4)
O4 B2 1.347(4)
O4 C22 1.462(4)
B1 C2 1.558(5)
B2 C14 1.566(5)
B3 O5 1.352(5)
B3 O6 1.358(5)
B3 C26 1.559(5)
O5 C31 1.479(5)
C31 C33 1.516(5)
C31 C32 1.516(5)
C31 C34 1.546(6)
C32 H32A 0.9800
C32 H32B 0.9800
C32 H32C 0.9800
C33 H33A 0.9800
C33 H33B 0.9800
C33 H33C 0.9800
O6 C34 1.470(5)
C34 C36 1.526(5)
C34 C35 1.534(5)
C35 H35A 0.9800
C35 H35B 0.9800
C35 H35C 0.9800
C36 H36A 0.9800
C36 H36B 0.9800
C36 H36C 0.9800
O5' C31' 1.474(6)
C31' C33' 1.519(6)
C31' C32' 1.520(6)
C31' C34' 1.542(8)
C32' H32D 0.9800
C32' H32E 0.9800
C32' H32F 0.9800
C33' H33D 0.9800
C33' H33E 0.9800
C33' H33F 0.9800
O6' C34' 1.467(7)
C34' C35' 1.533(6)
C34' C36' 1.533(6)
C35' H35D 0.9800
C35' H35E 0.9800
C35' H35F 0.9800
C36' H36D 0.9800
C36' H36E 0.9800
C36' H36F 0.9800
C1 C6 1.393(4)
C1 C2 1.424(4)
C2 C3 1.386(4)
C3 C4 1.380(5)
C4 C5 1.376(5)
C4 H4A 0.9500
C5 C6 1.390(5)
C5 H5A 0.9500
C6 H6A 0.9500
C7 C8 1.448(6)
C7 C10 1.525(5)
C7 C9 1.586(7)
C8 H8A 0.9800
C8 H8B 0.9800
C8 H8C 0.9800
C9 H9A 0.9800
C9 H9B 0.9800
C9 H9C 0.9800
C10 C12 1.509(6)
C10 C11 1.522(6)
C11 H11A 0.9800
C11 H11B 0.9800
C11 H11C 0.9800
C12 H12A 0.9800
C12 H12B 0.9800
C12 H12C 0.9800
C13 C18 1.394(4)
C13 C14 1.418(4)
C14 C15 1.382(4)
C15 C16 1.376(4)
C16 C17 1.378(5)
C16 H16A 0.9500
C17 C18 1.387(5)
C17 H17A 0.9500
C18 H18A 0.9500
C19 C21 1.509(5)
C19 C20 1.516(5)
C19 C22 1.557(5)
C20 H20A 0.9800
C20 H20B 0.9800
C20 H20C 0.9800
C21 H21A 0.9800
C21 H21B 0.9800
C21 H21C 0.9800
C22 C24 1.513(5)
C22 C23 1.522(6)
C23 H23A 0.9800
C23 H23B 0.9800
C23 H23C 0.9800
C24 H24A 0.9800
C24 H24B 0.9800
C24 H24C 0.9800
C25 C30 1.392(4)
C25 C26 1.411(4)
C26 C27 1.403(4)
C27 C28 1.372(5)
C28 C29 1.375(5)
C28 H28A 0.9500
C29 C30 1.391(5)
C29 H29A 0.9500
C30 H30A 0.9500

loop_
_geom_torsion_atom_site_label_1
_geom_torsion_atom_site_label_2
_geom_torsion_atom_site_label_3
_geom_torsion_atom_site_label_4
_geom_torsion
C13 Bi1 O1 B1 105.2(2)
C1 Bi1 O1 B1 10.7(2)
C25 Bi1 O1 B1 -1.0(4)
O3 Bi1 O1 B1 174.9(2)
O5 Bi1 O1 B1 -71.0(2)
O5' Bi1 O1 B1 -51.6(4)
C13 Bi1 O1 C7 -66.1(5)
C1 Bi1 O1 C7 -160.6(5)
C25 Bi1 O1 C7 -172.3(5)
O3 Bi1 O1 C7 3.6(5)
O5 Bi1 O1 C7 117.7(5)
O5' Bi1 O1 C7 137.1(6)
C13 Bi1 O3 B2 -19.1(2)
C1 Bi1 O3 B2 3.4(5)
C25 Bi1 O3 B2 75.0(2)
O5 Bi1 O3 B2 142.2(2)
O1 Bi1 O3 B2 -103.6(2)
O5' Bi1 O3 B2 134.9(3)
C13 Bi1 O3 C19 -164.6(4)
C1 Bi1 O3 C19 -142.1(4)
C25 Bi1 O3 C19 -70.5(4)
O5 Bi1 O3 C19 -3.2(4)
O1 Bi1 O3 C19 110.9(3)
O5' Bi1 O3 C19 -10.6(4)
C7 O1 B1 O2 -9.0(4)
Bi1 O1 B1 O2 175.9(2)
C7 O1 B1 C2 167.7(3)
Bi1 O1 B1 C2 -7.4(4)
C10 O2 B1 O1 -5.3(4)
C10 O2 B1 C2 178.1(3)
C22 O4 B2 O3 9.3(4)
C22 O4 B2 C14 -169.3(3)
C19 O3 B2 O4 5.4(4)
Bi1 O3 B2 O4 -152.7(2)
C19 O3 B2 C14 -175.9(3)
Bi1 O3 B2 C14 26.0(3)
O6 B3 O5 C31 10.3(5)
C26 B3 O5 C31 -174.2(3)
O6 B3 O5 Bi1 -149.7(3)
C26 B3 O5 Bi1 25.8(4)
C13 Bi1 O5 B3 -25.2(5)
C1 Bi1 O5 B3 74.6(3)
C25 Bi1 O5 B3 -17.6(2)
O3 Bi1 O5 B3 -95.4(3)
O1 Bi1 O5 B3 142.7(2)
O5' Bi1 O5 B3 65.9(4)
C13 Bi1 O5 C31 -171.5(4)
C1 Bi1 O5 C31 -71.8(5)
C25 Bi1 O5 C31 -163.9(5)
O3 Bi1 O5 C31 118.3(5)
O1 Bi1 O5 C31 -3.7(5)
O5' Bi1 O5 C31 -80.4(7)
B3 O5 C31 C33 -143.5(5)
Bi1 O5 C31 C33 1.8(7)
B3 O5 C31 C32 94.9(4)
Bi1 O5 C31 C32 -119.7(4)
B3 O5 C31 C34 -23.6(4)
Bi1 O5 C31 C34 121.8(4)
O5 B3 O6 C34 8.9(5)
C26 B3 O6 C34 -166.3(3)
B3 O6 C34 C36 97.0(5)
B3 O6 C34 C35 -144.3(4)
B3 O6 C34 C31 -23.0(4)
O5 C31 C34 O6 27.6(4)
C33 C31 C34 O6 143.0(4)
C32 C31 C34 O6 -86.1(4)
O5 C31 C34 C36 -86.3(4)
C33 C31 C34 C36 29.1(6)
C32 C31 C34 C36 160.0(4)
O5 C31 C34 C35 144.1(4)
C33 C31 C34 C35 -100.5(5)
C32 C31 C34 C35 30.4(6)
C13 Bi1 O5' C31' -163.5(8)
C1 Bi1 O5' C31' -108.5(9)
C25 Bi1 O5' C31' 151.1(10)
O3 Bi1 O5' C31' 83.9(9)
O5 Bi1 O5' C31' 62.2(11)
O1 Bi1 O5' C31' -45.1(9)
Bi1 O5' C31' C33' 110.0(10)
Bi1 O5' C31' C32' -9.8(11)
Bi1 O5' C31' C34' -129.0(8)
O5' C31' C34' O6' 8.2(11)
C33' C31' C34' O6' 124.9(12)
C32' C31' C34' O6' -106.3(11)
O5' C31' C34' C35' 125.9(11)
C33' C31' C34' C35' -117.4(12)
C32' C31' C34' C35' 11.4(12)
O5' C31' C34' C36' -106.2(12)
C33' C31' C34' C36' 10.5(13)
C32' C31' C34' C36' 139.3(12)
C13 Bi1 C1 C6 83.3(3)
C25 Bi1 C1 C6 -8.6(3)
O3 Bi1 C1 C6 62.2(5)
O5 Bi1 C1 C6 -78.2(3)
O1 Bi1 C1 C6 175.3(3)
O5' Bi1 C1 C6 -75.1(3)
C13 Bi1 C1 C2 -105.3(2)
C25 Bi1 C1 C2 162.8(2)
O3 Bi1 C1 C2 -126.5(3)
O5 Bi1 C1 C2 93.1(2)
O1 Bi1 C1 C2 -13.3(2)
O5' Bi1 C1 C2 96.2(3)
C6 C1 C2 C3 2.4(5)
Bi1 C1 C2 C3 -168.9(2)
C6 C1 C2 B1 -172.8(3)
Bi1 C1 C2 B1 15.9(4)
O1 B1 C2 C3 -178.1(3)
O2 B1 C2 C3 -1.9(5)
O1 B1 C2 C1 -3.2(5)
O2 B1 C2 C1 173.1(3)
C1 C2 C3 F1 178.3(3)
B1 C2 C3 F1 -6.4(5)
C1 C2 C3 C4 -2.7(5)
B1 C2 C3 C4 172.6(3)
F1 C3 C4 C5 179.6(3)
C2 C3 C4 C5 0.6(5)
C3 C4 C5 C6 1.8(5)
C4 C5 C6 C1 -1.9(5)
C2 C1 C6 C5 -0.3(5)
Bi1 C1 C6 C5 171.2(3)
B1 O1 C7 C8 147.9(4)
Bi1 O1 C7 C8 -40.9(7)
B1 O1 C7 C10 18.4(4)
Bi1 O1 C7 C10 -170.5(3)
B1 O1 C7 C9 -96.2(4)
Bi1 O1 C7 C9 74.9(6)
B1 O2 C10 C12 142.2(4)
B1 O2 C10 C11 -101.9(4)
B1 O2 C10 C7 16.4(4)
C8 C7 C10 O2 -145.1(4)
O1 C7 C10 O2 -20.8(4)
C9 C7 C10 O2 90.0(4)
C8 C7 C10 C12 94.9(6)
O1 C7 C10 C12 -140.8(4)
C9 C7 C10 C12 -30.1(5)
C8 C7 C10 C11 -32.8(6)
O1 C7 C10 C11 91.5(4)
C9 C7 C10 C11 -157.7(4)
C1 Bi1 C13 C18 13.4(3)
C25 Bi1 C13 C18 104.7(3)
O3 Bi1 C13 C18 -172.4(3)
O5 Bi1 C13 C18 111.9(4)
O1 Bi1 C13 C18 -56.4(2)
O5' Bi1 C13 C18 63.2(5)
C1 Bi1 C13 C14 -164.3(2)
C25 Bi1 C13 C14 -73.0(2)
O3 Bi1 C13 C14 9.9(2)
O5 Bi1 C13 C14 -65.8(4)
O1 Bi1 C13 C14 125.9(2)
O5' Bi1 C13 C14 -114.5(4)
C18 C13 C14 C15 -0.4(4)
Bi1 C13 C14 C15 177.3(2)
C18 C13 C14 B2 -178.2(3)
Bi1 C13 C14 B2 -0.5(4)
O4 B2 C14 C15 -21.5(5)
O3 B2 C14 C15 160.1(3)
O4 B2 C14 C13 156.2(3)
O3 B2 C14 C13 -22.3(5)
C13 C14 C15 F2 -180.0(3)
B2 C14 C15 F2 -2.2(5)
C13 C14 C15 C16 0.1(5)
B2 C14 C15 C16 177.8(3)
F2 C15 C16 C17 -179.8(3)
C14 C15 C16 C17 0.2(5)
C15 C16 C17 C18 -0.1(5)
C16 C17 C18 C13 -0.3(5)
C14 C13 C18 C17 0.5(5)
Bi1 C13 C18 C17 -177.2(2)
B2 O3 C19 C21 -138.8(3)
Bi1 O3 C19 C21 5.2(5)
B2 O3 C19 C20 103.1(3)
Bi1 O3 C19 C20 -112.9(4)
B2 O3 C19 C22 -16.4(4)
Bi1 O3 C19 C22 127.6(3)
B2 O4 C22 C24 -141.2(3)
B2 O4 C22 C23 101.0(4)
B2 O4 C22 C19 -18.7(4)
O3 C19 C22 O4 20.6(4)
C21 C19 C22 O4 137.4(3)
C20 C19 C22 O4 -94.2(3)
O3 C19 C22 C24 137.9(3)
C21 C19 C22 C24 -105.2(4)
C20 C19 C22 C24 23.1(5)
O3 C19 C22 C23 -94.1(3)
C21 C19 C22 C23 22.8(4)
C20 C19 C22 C23 151.1(3)
C13 Bi1 C25 C30 4.2(3)
C1 Bi1 C25 C30 99.7(3)
O3 Bi1 C25 C30 -65.7(2)
O5 Bi1 C25 C30 -173.4(3)
O1 Bi1 C25 C30 110.6(3)
O5' Bi1 C25 C30 165.6(4)
C13 Bi1 C25 C26 -175.5(2)
C1 Bi1 C25 C26 -79.9(2)
O3 Bi1 C25 C26 114.7(2)
O5 Bi1 C25 C26 6.9(2)
O1 Bi1 C25 C26 -69.0(4)
O5' Bi1 C25 C26 -14.0(4)
C30 C25 C26 C27 -0.6(4)
Bi1 C25 C26 C27 179.1(2)
C30 C25 C26 B3 -175.9(3)
Bi1 C25 C26 B3 3.7(4)
O5 B3 C26 C27 160.1(4)
O6 B3 C26 C27 -25.0(5)
O5 B3 C26 C25 -24.8(5)
O6 B3 C26 C25 150.0(4)
C25 C26 C27 F3 -178.3(3)
B3 C26 C27 F3 -2.9(5)
C25 C26 C27 C28 -0.3(5)
B3 C26 C27 C28 175.0(3)
F3 C27 C28 C29 178.9(3)
C26 C27 C28 C29 1.0(5)
C27 C28 C29 C30 -0.7(5)
C28 C29 C30 C25 -0.2(5)
C26 C25 C30 C29 0.9(5)
Bi1 C25 C30 C29 -178.8(3)
